data_1544834
loop_
_publ_author_name
'Roszak, Kinga'
'Katrusiak, Andrzej'
'Dega-Szafran, Zofia'
'Komasa, Anna'
'Kowalczyk, Iwona'
'Szafran, Miros\/law'

_publ_contact_author_address
;
Faculty of Chemistry,
Adam Mickiewicz University,
Umultowska 89b, 61-614 Pozna\'n
Poland
;
_publ_contact_author_email katran@amu.edu.pl
_publ_contact_author_fax +48(61)8291555
_publ_contact_author_name
;
Andrzej Katrusiak
;
_publ_contact_author_phone +48(61)8291590
_publ_section_title
;
 Conformational flexibility and pseudosymmetric aggregation in a betainium
 salt hydrate
;
_journal_name_full 'Structural Chemistry'
_journal_paper_doi 10.1007/s11224-016-0889-4
_journal_year 2016
_chemical_formula_moiety 'C10 H14 N O2, I, H2 O'
_chemical_formula_sum 'C10 H16 I N O3'
_chemical_formula_weight 325.14
_chemical_name_common
;
3-(trimethylammonium)-benzoic acid iodide hydrate
;
_chemical_name_systematic
;
3-(trimethylammonium)-benzoic acid iodide hydrate
;
_space_group_IT_number 7
_symmetry_cell_setting monoclinic
_symmetry_space_group_name_Hall 'P -2yc'
_symmetry_space_group_name_H-M 'P 1 c 1'
_atom_sites_solution_hydrogens geom
_atom_sites_solution_primary direct
_atom_sites_solution_secondary difmap
_audit_creation_method SHELXL
_cell_angle_alpha 90.00
_cell_angle_beta 118.556(9)
_cell_angle_gamma 90.00
_cell_formula_units_Z 8
_cell_length_a 19.5330(14)
_cell_length_b 7.7136(3)
_cell_length_c 19.6380(14)
_cell_measurement_reflns_used 11284
_cell_measurement_temperature 250(2)
_cell_measurement_theta_max 29.30
_cell_measurement_theta_min 2.89
_cell_volume 2598.9(4)
_computing_cell_refinement 'Bruker FRAMBO'
_computing_data_collection 'Bruker FRAMBO'
_computing_data_reduction 'Bruker SHELXTL'
_computing_molecular_graphics
;X-Seed (Barbour, 2001) 
and POV-Ray (Persistence of Vision, 2004)
Mercury (2008)
;
_computing_publication_material 'SHELXL (Sheldrick, 2014)'
_computing_structure_refinement 'SHELXL (Sheldrick, 2014)'
_computing_structure_solution 'SHELXS (Sheldrick, 2014)'
_diffrn_ambient_temperature 250(2)
_diffrn_measured_fraction_theta_full 0.999
_diffrn_measured_fraction_theta_max 0.999
_diffrn_measurement_device_type 'multiwire proportional'
_diffrn_measurement_method 'phi and omega scans'
_diffrn_radiation_monochromator graphite
_diffrn_radiation_source 'fine-focus sealed tube'
_diffrn_radiation_type MoK\a
_diffrn_radiation_wavelength 0.71073
_diffrn_reflns_av_R_equivalents 0.0756
_diffrn_reflns_av_sigmaI/netI 0.0586
_diffrn_reflns_limit_h_max 26
_diffrn_reflns_limit_h_min -25
_diffrn_reflns_limit_k_max 10
_diffrn_reflns_limit_k_min -10
_diffrn_reflns_limit_l_max 26
_diffrn_reflns_limit_l_min -24
_diffrn_reflns_number 23165
_diffrn_reflns_theta_full 26.00
_diffrn_reflns_theta_max 29.30
_diffrn_reflns_theta_min 2.89
_exptl_absorpt_coefficient_mu 2.454
_exptl_absorpt_correction_T_max 0.822
_exptl_absorpt_correction_T_min 0.745
_exptl_absorpt_correction_type multi-scan
_exptl_absorpt_process_details
; 
Correction for absorption was made using XEMP (SHELXTL, 
Sheldrick (2014).
;
_exptl_crystal_colour colourless
_exptl_crystal_density_diffrn 1.662
_exptl_crystal_density_method 'not measured'
_exptl_crystal_description plate
_exptl_crystal_F_000 1280
_exptl_crystal_size_max 0.25
_exptl_crystal_size_mid 0.10
_exptl_crystal_size_min 0.08
_refine_diff_density_max 1.078
_refine_diff_density_min -0.878
_refine_diff_density_rms 0.202
_refine_ls_abs_structure_details 'Flack H D (1983), Acta Cryst. A39, 876-881'
_refine_ls_abs_structure_Flack 0.3(1)
_refine_ls_extinction_expression Fc^*^=kFc[1+0.001xFc^2^\l^3^/sin(2\q)]^-1/4^
_refine_ls_extinction_method SHELXL
_refine_ls_goodness_of_fit_ref 1.020
_refine_ls_hydrogen_treatment constr
_refine_ls_matrix_type full
_refine_ls_number_parameters 554
_refine_ls_number_reflns 11284
_refine_ls_number_restraints 36
_refine_ls_restrained_S_all 1.026
_refine_ls_R_factor_all 0.1002
_refine_ls_R_factor_gt 0.0620
_refine_ls_shift/su_max 0.000
_refine_ls_shift/su_mean 0.000
_refine_ls_structure_factor_coef Fsqd
_refine_ls_weighting_details 'calc w=1/[\s^2^(Fo^2^)+(0.0218P)^2^+0.0933P] where P=(Fo^2^+2Fc^2^)/3'
_refine_ls_weighting_scheme calc
_refine_ls_wR_factor_gt 0.0870
_refine_ls_wR_factor_ref 0.1269
_reflns_number_gt 11197
_reflns_number_total 11284
_reflns_threshold_expression >2sigma(I)
_journal_article_reference 'Structural Chemistry'
_cod_data_source_file CIF.cif
_cod_data_source_block 250
_cod_original_cell_volume 2598.9(3)
_cod_original_sg_symbol_H-M Pc
_cod_database_code 1544834

loop_
_symmetry_equiv_pos_as_xyz
'x, y, z'
'x, -y, z+1/2'

loop_
_atom_site_label
_atom_site_type_symbol
_atom_site_fract_x
_atom_site_fract_y
_atom_site_fract_z
_atom_site_U_iso_or_equiv
_atom_site_adp_type
_atom_site_occupancy
_atom_site_symmetry_multiplicity
_atom_site_calc_flag
_atom_site_refinement_flags
_atom_site_disorder_assembly
_atom_site_disorder_group
I1 I 0.13319(1) 0.9737(3) 0.18042(10) 0.0517(7) Uani 1 1 d DU . .
I2 I -0.18749(9) 0.4853(3) 0.01116(9) 0.0536(8) Uani 1 1 d DU . .
I3 I 0.30179(9) 0.5258(3) -0.00123(9) 0.0511(7) Uani 1 1 d DU . .
I4 I 0.62318(9) 0.9843(3) 0.66865(9) 0.0523(8) Uani 1 1 d DU . .
O1 O -0.1213(9) 0.8540(2) -0.1356(9) 0.0510(5) Uani 1 1 d U . .
H1 H -0.1593 0.8021 -0.1388 0.0760 Uiso 1 1 calc RD . .
O2 O -0.1503(9) 1.0540(2) -0.0675(1) 0.0470(4) Uani 1 1 d U . .
C7 C -0.1102(1) 1.0000(2) -0.0940(3) 0.0240(5) Uani 1 1 d U . .
C1 C -0.0315(4) 1.0970(4) -0.0725(5) 0.0280(7) Uani 1 1 d DU . .
C2 C -0.0129(2) 1.2470(3) -0.0246(2) 0.0210(5) Uani 1 1 d U . .
H2 H -0.0448 1.2868 -0.0048 0.025 Uiso 1 1 calc R . .
C3 C 0.0604(3) 1.3330(4) -0.0085(4) 0.0350(6) Uani 1 1 d U . .
C4 C 0.1023(3) 1.2780(3) -0.0337(3) 0.0290(6) Uani 1 1 d DU . .
H4 H 0.1482 1.3379 -0.0207 0.035 Uiso 1 1 calc R . .
C5 C 0.0871(4) 1.1340(3) -0.0800(5) 0.0430(8) Uani 1 1 d DU . .
H5 H 0.1199 1.0983 -0.0994 0.051 Uiso 1 1 calc RD . .
C6 C 0.0223(4) 1.0480(3) -0.0951(5) 0.0470(7) Uani 1 1 d DU . .
H6 H 0.0126 0.9458 -0.1234 0.057 Uiso 1 1 calc R . .
N1 N 0.0745(5) 1.4960(3) 0.0433(4) 0.0310(6) Uani 1 1 d U . .
C8 C 0.0271(9) 1.5190(2) 0.0794(1) 0.0580(5) Uani 1 1 d U . .
H8A H -0.0248 1.5489 0.0410 0.087 Uiso 1 1 calc R . .
H8B H 0.0483 1.6097 0.1172 0.087 Uiso 1 1 calc R . .
H8C H 0.0259 1.4128 0.1044 0.087 Uiso 1 1 calc R . .
C9 C 0.1605(7) 1.4651(6) 0.1128(7) 0.0330(3) Uani 1 1 d U . .
H9A H 0.1612 1.3619 0.1404 0.050 Uiso 1 1 calc R . .
H9B H 0.1759 1.5625 0.1474 0.050 Uiso 1 1 calc R . .
H9C H 0.1960 1.4522 0.0923 0.050 Uiso 1 1 calc R . .
C10 C 0.0794(9) 1.6454(6) -0.0012(8) 0.0420(4) Uani 1 1 d U . .
H10A H 0.1206 1.6264 -0.0138 0.064 Uiso 1 1 calc R . .
H10B H 0.0899 1.7489 0.0294 0.064 Uiso 1 1 calc R . .
H10C H 0.0308 1.6580 -0.0481 0.064 Uiso 1 1 calc R . .
O11 O 0.0705(1) 1.5420(2) 0.2623(1) 0.0570(5) Uani 1 1 d U . .
H11 H 0.1084 1.4782 0.2761 0.086 Uiso 1 1 calc RD . .
O12 O 0.0268(1) 1.3450(3) 0.3192(2) 0.0560(5) Uani 1 1 d U . .
C17 C 0.0243(4) 1.4800(3) 0.2890(6) 0.0360(8) Uani 1 1 d U . .
C11 C -0.0456(4) 1.5860(3) 0.2607(4) 0.0300(6) Uani 1 1 d DU . .
C12 C -0.0565(5) 1.7430(4) 0.2189(5) 0.0430(8) Uani 1 1 d U . .
H12 H -0.0185 1.7828 0.2070 0.052 Uiso 1 1 calc R . .
C13 C -0.1274(5) 1.8400(4) 0.1953(5) 0.0320(7) Uani 1 1 d U . .
C14 C -0.1778(3) 1.7920(4) 0.2230(3) 0.0320(6) Uani 1 1 d U . .
H14 H -0.2212 1.8608 0.2107 0.039 Uiso 1 1 calc R . .
C15 C -0.1672(8) 1.6550(4) 0.2651(7) 0.0540(9) Uani 1 1 d U . .
H15 H -0.2013 1.6278 0.2840 0.065 Uiso 1 1 calc R . .
C16 C -0.1040(6) 1.5520(4) 0.2812(6) 0.0450(8) Uani 1 1 d DU . .
H16 H -0.0994 1.4502 0.3083 0.054 Uiso 1 1 calc R . .
N2 N -0.1394(6) 1.9910(3) 0.1440(5) 0.0410(7) Uani 1 1 d DU . .
C18 C -0.0741(1) 2.0480(3) 0.1351(1) 0.0530(6) Uani 1 1 d DU . .
H18A H -0.0292 2.0597 0.1853 0.080 Uiso 1 1 calc R . .
H18B H -0.0860 2.1585 0.1092 0.080 Uiso 1 1 calc R . .
H18C H -0.0636 1.9652 0.1050 0.080 Uiso 1 1 calc R . .
C19 C -0.2145(9) 1.9870(4) 0.0699(9) 0.0530(1) Uani 1 1 d U . .
H19A H -0.2158 1.8863 0.0405 0.080 Uiso 1 1 calc R . .
H19B H -0.2188 2.0894 0.0404 0.080 Uiso 1 1 calc R . .
H19C H -0.2572 1.9824 0.0812 0.080 Uiso 1 1 calc R . .
C20 C -0.1370(6) 2.1510(4) 0.1857(6) 0.0530(1) Uani 1 1 d U . .
H20A H -0.1799 2.1527 0.1966 0.080 Uiso 1 1 calc R . .
H20B H -0.1406 2.2498 0.1541 0.080 Uiso 1 1 calc R . .
H20C H -0.0889 2.1566 0.2334 0.080 Uiso 1 1 calc R . .
O21 O 0.5509(8) 1.6260(2) 0.3101(9) 0.0490(5) Uani 1 1 d DU . .
H21 H 0.5970 1.6532 0.3291 0.074 Uiso 1 1 calc RD . .
O22 O 0.5952(1) 1.4330(3) 0.2614(1) 0.0720(6) Uani 1 1 d DU . .
C27 C 0.5385(3) 1.4790(3) 0.2696(5) 0.0460(8) Uani 1 1 d DU . .
C21 C 0.4696(4) 1.4030(4) 0.2525(4) 0.0270(7) Uani 1 1 d U . .
C22 C 0.4520(5) 1.2570(4) 0.2109(4) 0.0420(7) Uani 1 1 d U . .
H22 H 0.4882 1.2140 0.1972 0.050 Uiso 1 1 calc R . .
C23 C 0.3867(1) 1.1710(3) 0.1881(2) 0.0200(5) Uani 1 1 d U . .
C24 C 0.3316(5) 1.2320(4) 0.2185(4) 0.0430(8) Uani 1 1 d U . .
H24 H 0.2862 1.1717 0.2079 0.052 Uiso 1 1 calc R . .
C25 C 0.3530(3) 1.3770(3) 0.2614(4) 0.0350(7) Uani 1 1 d DU . .
H25 H 0.3201 1.4183 0.2797 0.042 Uiso 1 1 calc RD . .
C26 C 0.4220(2) 1.4700(3) 0.2807(2) 0.0220(5) Uani 1 1 d DU . .
H26 H 0.4347 1.5710 0.3103 0.026 Uiso 1 1 calc R . .
N3 N 0.3598(5) 1.0150(3) 0.1398(5) 0.0340(6) Uani 1 1 d U . .
C28 C 0.3754(1) 1.0340(2) 0.0697(1) 0.0530(6) Uani 1 1 d U . .
H28A H 0.3556 1.1442 0.0450 0.080 Uiso 1 1 calc R . .
H28B H 0.3497 0.9426 0.0333 0.080 Uiso 1 1 calc R . .
H28C H 0.4305 1.0288 0.0875 0.080 Uiso 1 1 calc R . .
C29 C 0.2842(2) 0.9580(3) 0.1074(3) 0.0530(7) Uani 1 1 d U . .
H29A H 0.2741 0.9138 0.1474 0.080 Uiso 1 1 calc R . .
H29B H 0.2761 0.8682 0.0706 0.080 Uiso 1 1 calc R . .
H29C H 0.2496 1.0531 0.0817 0.080 Uiso 1 1 calc R . .
C30 C 0.4167(1) 0.8640(2) 0.1847(1) 0.0530(5) Uani 1 1 d U . .
H30A H 0.4663 0.9106 0.2213 0.080 Uiso 1 1 calc R . .
H30B H 0.4231 0.7902 0.1487 0.080 Uiso 1 1 calc R . .
H30C H 0.3956 0.7973 0.2117 0.080 Uiso 1 1 calc R . .
O31 O 0.3585(1) 1.0510(2) 0.4038(1) 0.0470(5) Uani 1 1 d DU . .
H31 H 0.3251 0.9765 0.3936 0.071 Uiso 1 1 calc RD . .
O32 O 0.4014(1) 0.8460(3) 0.3590(2) 0.0660(6) Uani 1 1 d DU . .
C37 C 0.4175(4) 0.9850(3) 0.3952(7) 0.0520(9) Uani 1 1 d DU . .
C31 C 0.4842(4) 1.1040(3) 0.4142(5) 0.0320(6) Uani 1 1 d DU . .
C32 C 0.4965(3) 1.2420(3) 0.4631(3) 0.0230(6) Uani 1 1 d U . .
H32 H 0.4611 1.2666 0.4809 0.028 Uiso 1 1 calc R . .
C33 C 0.5582(4) 1.3380(4) 0.4842(4) 0.0290(6) Uani 1 1 d U . .
C34 C 0.6161(4) 1.3030(4) 0.4649(4) 0.0380(7) Uani 1 1 d U . .
H34 H 0.6602 1.3718 0.4816 0.046 Uiso 1 1 calc R . .
C35 C 0.6034(4) 1.1460(3) 0.4155(4) 0.0300(6) Uani 1 1 d DU . .
H35 H 0.6409 1.1147 0.4015 0.036 Uiso 1 1 calc R . .
C36 C 0.5359(4) 1.0470(3) 0.3900(4) 0.0290(6) Uani 1 1 d DU . .
H36 H 0.5266 0.9490 0.3591 0.034 Uiso 1 1 calc R . .
N4 N 0.5787(3) 1.5020(2) 0.5344(3) 0.0250(5) Uani 1 1 d DU . .
C38 C 0.5233(1) 1.5160(3) 0.5702(1) 0.0520(5) Uani 1 1 d U . .
H38A H 0.4714 1.5399 0.5300 0.078 Uiso 1 1 calc R . .
H38B H 0.5406 1.6077 0.6077 0.078 Uiso 1 1 calc R . .
H38C H 0.5237 1.4084 0.5950 0.078 Uiso 1 1 calc R . .
C39 C 0.5900(1) 1.6560(2) 0.4940(1) 0.0280(4) Uani 1 1 d DU . .
H39A H 0.6298 1.6304 0.4800 0.042 Uiso 1 1 calc R . .
H39B H 0.6055 1.7542 0.5280 0.042 Uiso 1 1 calc R . .
H39C H 0.5421 1.6813 0.4481 0.042 Uiso 1 1 calc R . .
C40 C 0.6542(1) 1.4710(2) 0.6068(1) 0.0280(4) Uani 1 1 d U . .
H40A H 0.6508 1.3649 0.6308 0.042 Uiso 1 1 calc R . .
H40B H 0.6646 1.5655 0.6420 0.042 Uiso 1 1 calc R . .
H40C H 0.6957 1.4614 0.5939 0.042 Uiso 1 1 calc R . .
O4W O 0.2397(6) 0.8483(5) 0.3758(6) 0.0360(3) Uani 1 1 d GU . .
H14W H 0.2441 0.7500 0.3976 0.055 Uiso 1 1 d GD . .
H24W H 0.1924 0.8633 0.3407 0.055 Uiso 1 1 d GD . .
O1W O -0.2402(8) 0.6870(2) -0.1735(8) 0.0360(4) Uani 1 1 d GU . .
H11W H -0.2467 0.5923 -0.1544 0.055 Uiso 1 1 d GD . .
H21W H -0.2833 0.7416 -0.1962 0.055 Uiso 1 1 d GD . .
O3W O 0.6863(8) 1.8190(3) 0.3527(1) 0.0360(7) Uani 1 1 d GU . .
H13W H 0.7263 1.7531 0.3732 0.055 Uiso 1 1 d GD . .
H23W H 0.6698 1.8257 0.3038 0.055 Uiso 1 1 d GD . .
O2W O 0.1900(2) 1.3380(3) 0.3012(1) 0.0360(8) Uani 1 1 d GU . .
H12W H 0.2342 1.3643 0.3394 0.055 Uiso 1 1 d GD . .
H22W H 0.1773 1.2356 0.3077 0.055 Uiso 1 1 d GD . .

loop_
_atom_site_aniso_label
_atom_site_aniso_U_11
_atom_site_aniso_U_22
_atom_site_aniso_U_33
_atom_site_aniso_U_23
_atom_site_aniso_U_13
_atom_site_aniso_U_12
I1 0.0519(17) 0.0464(14) 0.0589(17) -0.0080(15) 0.0282(14) -0.0067(15)
I2 0.0575(18) 0.0421(14) 0.069(2) 0.0039(14) 0.0363(17) 0.0113(13)
I3 0.0472(16) 0.0450(14) 0.0599(18) -0.0050(15) 0.0247(14) -0.0085(15)
I4 0.0456(15) 0.0433(14) 0.073(2) -0.0035(14) 0.0323(15) -0.0082(13)
O1 0.048(7) 0.048(7) 0.064(7) -0.017(5) 0.032(5) -0.021(5)
O2 0.037(6) 0.050(7) 0.062(7) -0.025(5) 0.031(5) -0.013(5)
C7 0.025(7) 0.016(7) 0.027(8) -0.006(5) 0.008(5) -0.009(5)
C1 0.028(9) 0.029(9) 0.030(9) 0.002(6) 0.016(6) 0.000(6)
C2 0.022(8) 0.025(8) 0.016(7) -0.001(5) 0.010(6) 0.000(5)
C3 0.035(9) 0.036(9) 0.033(8) -0.004(6) 0.016(6) -0.005(6)
C4 0.025(8) 0.028(8) 0.032(8) -0.006(6) 0.013(6) 0.001(5)
C5 0.039(9) 0.044(10) 0.049(10) -0.007(6) 0.025(7) 0.002(6)
C6 0.052(10) 0.036(9) 0.048(10) -0.010(6) 0.019(7) -0.001(6)
N1 0.031(8) 0.026(8) 0.034(8) -0.013(5) 0.013(6) -0.005(5)
C8 0.053(7) 0.067(8) 0.064(8) -0.024(6) 0.036(6) -0.012(6)
C9 0.031(6) 0.034(6) 0.019(6) 0.003(5) 0.000(5) 0.001(5)
C10 0.052(7) 0.028(6) 0.037(6) 0.004(5) 0.012(5) 0.000(5)
O11 0.060(8) 0.056(8) 0.062(8) 0.011(6) 0.035(6) 0.014(6)
O12 0.052(7) 0.046(8) 0.074(8) 0.021(6) 0.033(6) 0.013(5)
C17 0.036(9) 0.035(10) 0.034(9) -0.001(6) 0.015(6) 0.003(6)
C11 0.037(8) 0.027(8) 0.025(8) -0.001(6) 0.013(6) 0.001(6)
C12 0.042(10) 0.044(10) 0.041(10) 0.000(6) 0.017(7) -0.006(6)
C13 0.037(9) 0.027(9) 0.029(9) -0.004(6) 0.014(6) 0.008(6)
C14 0.030(8) 0.033(9) 0.035(8) 0.007(6) 0.016(6) -0.001(6)
C15 0.052(10) 0.054(11) 0.058(11) 0.000(7) 0.027(7) -0.002(7)
C16 0.052(10) 0.040(10) 0.037(10) 0.000(6) 0.017(7) -0.005(6)
N2 0.042(9) 0.033(9) 0.042(9) -0.003(6) 0.015(6) 0.000(6)
C18 0.052(8) 0.057(8) 0.060(8) 0.011(6) 0.034(6) 0.005(6)
C19 0.052(8) 0.057(8) 0.060(8) 0.011(6) 0.034(6) 0.005(6)
C20 0.052(8) 0.057(8) 0.060(8) 0.011(6) 0.034(6) 0.005(6)
O21 0.049(7) 0.041(7) 0.057(7) -0.018(5) 0.026(5) -0.013(5)
O22 0.064(8) 0.072(9) 0.085(9) -0.021(6) 0.040(6) -0.006(6)
C27 0.053(10) 0.046(10) 0.040(9) -0.005(6) 0.022(7) 0.010(6)
C21 0.028(9) 0.024(9) 0.025(9) 0.002(6) 0.009(6) -0.003(6)
C22 0.041(9) 0.043(10) 0.039(10) -0.002(6) 0.018(7) 0.002(6)
C23 0.017(7) 0.024(7) 0.025(7) -0.002(5) 0.014(6) 0.007(5)
C24 0.044(9) 0.046(10) 0.042(10) 0.002(6) 0.022(7) -0.003(6)
C25 0.036(9) 0.035(9) 0.042(9) -0.004(6) 0.024(7) 0.005(6)
C26 0.024(7) 0.018(7) 0.019(7) -0.003(5) 0.006(5) -0.002(5)
N3 0.029(8) 0.040(9) 0.039(8) -0.005(6) 0.021(6) -0.007(6)
C28 0.052(8) 0.057(8) 0.060(8) 0.011(6) 0.034(6) 0.005(6)
C29 0.052(8) 0.057(8) 0.060(8) 0.011(6) 0.034(6) 0.005(6)
C30 0.052(8) 0.057(8) 0.060(8) 0.011(6) 0.034(6) 0.005(6)
O31 0.051(7) 0.047(7) 0.049(7) -0.014(5) 0.028(5) -0.024(5)
O32 0.067(8) 0.049(8) 0.074(8) -0.023(6) 0.028(6) -0.009(6)
C37 0.057(11) 0.052(11) 0.045(11) 0.004(6) 0.021(7) 0.005(7)
C31 0.032(8) 0.025(8) 0.034(9) 0.005(6) 0.011(6) -0.004(6)
C32 0.027(8) 0.024(8) 0.019(8) -0.001(5) 0.012(6) 0.003(5)
C33 0.029(8) 0.025(9) 0.028(9) -0.004(6) 0.010(6) 0.009(6)
C34 0.039(9) 0.042(9) 0.037(9) 0.001(6) 0.021(6) -0.006(6)
C35 0.029(8) 0.029(8) 0.033(8) 0.001(5) 0.017(6) 0.007(5)
C36 0.036(8) 0.025(8) 0.022(8) 0.005(5) 0.012(6) 0.010(6)
N4 0.027(7) 0.022(8) 0.025(7) -0.007(5) 0.012(5) -0.005(5)
C38 0.055(8) 0.058(8) 0.053(8) -0.025(6) 0.034(6) -0.009(6)
C39 0.037(7) 0.018(6) 0.030(7) 0.002(5) 0.016(5) 0.000(5)
C40 0.027(7) 0.018(6) 0.019(6) -0.004(5) -0.005(5) -0.004(5)
O4W 0.021(4) 0.033(5) 0.047(5) 0.006(4) 0.010(4) -0.008(3)
O1W 0.021(4) 0.033(5) 0.047(5) 0.006(4) 0.010(4) -0.008(3)
O3W 0.021(4) 0.033(5) 0.047(5) 0.006(4) 0.010(4) -0.008(3)
O2W 0.021(4) 0.033(5) 0.047(5) 0.006(4) 0.010(4) -0.008(3)

loop_
_atom_type_symbol
_atom_type_description
_atom_type_scat_dispersion_real
_atom_type_scat_dispersion_imag
_atom_type_scat_source
C C 0.0033 0.0016 'International Tables Vol C Tables 4.2.6.8 and 6.1.1.4'
H H 0.0000 0.0000 'International Tables Vol C Tables 4.2.6.8 and 6.1.1.4'
N N 0.0061 0.0033 'International Tables Vol C Tables 4.2.6.8 and 6.1.1.4'
O O 0.0106 0.0060 'International Tables Vol C Tables 4.2.6.8 and 6.1.1.4'
I I -0.4742 1.8119 'International Tables Vol C Tables 4.2.6.8 and 6.1.1.4'

loop_
_geom_angle_atom_site_label_1
_geom_angle_atom_site_label_2
_geom_angle_atom_site_label_3
_geom_angle
_geom_angle_site_symmetry_1
_geom_angle_site_symmetry_3
C7 O1 H1 109.7 . .
O2 C7 O1 127.1(17) . .
O2 C7 C1 118.2(18) . .
O1 C7 C1 114.4(17) . .
C7 C1 C6 126.0(2) . .
C7 C1 C2 118.0(19) . .
C6 C1 C2 116.0(2) . .
C1 C2 C3 115.0(2) . .
C1 C2 H2 122.4 . .
C3 C2 H2 122.6 . .
C4 C3 C2 122.0(3) . .
C4 C3 N1 127.0(2) . .
C2 C3 N1 110.8(6) . .
C5 C4 C3 125.0(3) . .
C5 C4 H4 117.3 . .
C3 C4 H4 117.5 . .
C6 C5 C4 116.0(2) . .
C6 C5 H5 122.2 . .
C4 C5 H5 122.3 . .
C5 C6 C1 126.0(3) . .
C5 C6 H6 117.1 . .
C1 C6 H6 117.0 . .
C10 N1 C8 116.1(7) . .
C10 N1 C3 106.6(7) . .
C8 N1 C3 118.2(6) . .
C10 N1 C9 106.5(16) . .
C8 N1 C9 105.2(7) . .
C3 N1 C9 102.9(5) . .
N1 C8 H8A 109.6 . .
N1 C8 H8B 109.5 . .
H8A C8 H8B 109.5 . .
N1 C8 H8C 109.3 . .
H8A C8 H8C 109.5 . .
H8B C8 H8C 109.5 . .
N1 C9 H9A 109.4 . .
N1 C9 H9B 109.4 . .
H9A C9 H9B 109.5 . .
N1 C9 H9C 109.6 . .
H9A C9 H9C 109.5 . .
H9B C9 H9C 109.5 . .
N1 C10 H10A 109.5 . .
N1 C10 H10B 109.4 . .
H10A C10 H10B 109.5 . .
N1 C10 H10C 109.5 . .
H10A C10 H10C 109.5 . .
H10B C10 H10C 109.5 . .
C17 O11 H11 109.4 . .
O12 C17 O11 129.7(7) . .
O12 C17 C11 119.0(2) . .
O11 C17 C11 110.0(2) . .
C16 C11 C12 114.0(2) . .
C16 C11 C17 122.0(2) . .
C12 C11 C17 124.0(2) . .
C13 C12 C11 119.0(2) . .
C13 C12 H12 120.5 . .
C11 C12 H12 120.6 . .
C12 C13 C14 119.3(6) . .
C12 C13 N2 116.0(2) . .
C14 C13 N2 124.0(2) . .
C15 C14 C13 122.8(9) . .
C15 C14 H14 118.6 . .
C13 C14 H14 118.6 . .
C16 C15 C14 118.0(3) . .
C16 C15 H15 120.9 . .
C14 C15 H15 121.0 . .
C15 C16 C11 126.0(3) . .
C15 C16 H16 117.0 . .
C11 C16 H16 116.9 . .
C19 N2 C20 108.0(2) . .
C19 N2 C13 114.0(2) . .
C20 N2 C13 109.0(2) . .
C19 N2 C18 114.0(2) . .
C20 N2 C18 90.8(19) . .
C13 N2 C18 118.0(2) . .
N2 C18 H18A 109.4 . .
N2 C18 H18B 109.4 . .
H18A C18 H18B 109.5 . .
N2 C18 H18C 109.6 . .
H18A C18 H18C 109.5 . .
H18B C18 H18C 109.5 . .
N2 C19 H19A 109.8 . .
N2 C19 H19B 109.6 . .
H19A C19 H19B 109.5 . .
N2 C19 H19C 109.1 . .
H19A C19 H19C 109.5 . .
H19B C19 H19C 109.5 . .
N2 C20 H20A 109.2 . .
N2 C20 H20B 109.7 . .
H20A C20 H20B 109.5 . .
N2 C20 H20C 109.5 . .
H20A C20 H20C 109.5 . .
H20B C20 H20C 109.5 . .
C27 O21 H21 109.7 . .
O22 C27 O21 113.5(19) . .
O22 C27 C21 133.0(2) . .
O21 C27 C21 113.1(18) . .
C22 C21 C26 122.0(2) . .
C22 C21 C27 117.0(2) . .
C26 C21 C27 121.0(2) . .
C21 C22 C23 124.0(8) . .
C21 C22 H22 118.0 . .
C23 C22 H22 117.9 . .
C22 C23 C24 117.4(4) . .
C22 C23 N3 128.7(6) . .
C24 C23 N3 113.8(5) . .
C23 C24 C25 116.0(2) . .
C23 C24 H24 122.1 . .
C25 C24 H24 122.2 . .
C24 C25 C26 125.0(2) . .
C24 C25 H25 117.7 . .
C26 C25 H25 117.7 . .
C21 C26 C25 116.0(2) . .
C21 C26 H26 122.2 . .
C25 C26 H26 122.1 . .
C29 N3 C23 122.5(7) . .
C29 N3 C28 104.1(6) . .
C23 N3 C28 109.6(4) . .
C29 N3 C30 110.0(3) . .
C23 N3 C30 108.0(6) . .
C28 N3 C30 100.5(5) . .
N3 C28 H28A 109.5 . .
N3 C28 H28B 109.4 . .
H28A C28 H28B 109.5 . .
N3 C28 H28C 109.5 . .
H28A C28 H28C 109.5 . .
H28B C28 H28C 109.5 . .
N3 C29 H29A 109.3 . .
N3 C29 H29B 109.6 . .
H29A C29 H29B 109.5 . .
N3 C29 H29C 109.6 . .
H29A C29 H29C 109.5 . .
H29B C29 H29C 109.5 . .
N3 C30 H30A 109.5 . .
N3 C30 H30B 109.5 . .
H30A C30 H30B 109.5 . .
N3 C30 H30C 109.4 . .
H30A C30 H30C 109.5 . .
H30B C30 H30C 109.5 . .
C37 O31 H31 109.6 . .
O32 C37 O31 114.0(2) . .
O32 C37 C31 129.0(2) . .
O31 C37 C31 115.8(19) . .
C32 C31 C36 125.0(2) . .
C32 C31 C37 120.0(2) . .
C36 C31 C37 114.0(2) . .
C31 C32 C33 119.(2) . .
C31 C32 H32 120.4 . .
C33 C32 H32 120.4 . .
C34 C33 C32 123.8(5) . .
C34 C33 N4 110.0(2) . .
C32 C33 N4 126.0(2) . .
C33 C34 C35 116.0(2) . .
C33 C34 H34 122.1 . .
C35 C34 H34 122.1 . .
C34 C35 C36 121.0(2) . .
C34 C35 H35 119.5 . .
C36 C35 H35 119.6 . .
C35 C36 C31 115.0(2) . .
C35 C36 H36 122.4 . .
C31 C36 H36 122.6 . .
C38 N4 C39 119.7(17) . .
C38 N4 C33 109.0(18) . .
C39 N4 C33 111.7(19) . .
C38 N4 C40 99.5(17) . .
C39 N4 C40 107.5(17) . .
C33 N4 C40 108.3(18) . .
N4 C38 H38A 109.6 . .
N4 C38 H38B 109.5 . .
H38A C38 H38B 109.5 . .
N4 C38 H38C 109.4 . .
H38A C38 H38C 109.5 . .
H38B C38 H38C 109.5 . .
N4 C39 H39A 109.6 . .
N4 C39 H39B 109.3 . .
H39A C39 H39B 109.5 . .
N4 C39 H39C 109.5 . .
H39A C39 H39C 109.5 . .
H39B C39 H39C 109.5 . .
N4 C40 H40A 109.3 . .
N4 C40 H40B 109.4 . .
H40A C40 H40B 109.5 . .
N4 C40 H40C 109.7 . .
H40A C40 H40C 109.5 . .
H40B C40 H40C 109.5 . .
H14W O4W H24W 109.5 . .
H11W O1W H21W 109.5 . .
H13W O3W H23W 109.6 . .
H12W O2W H22W 109.4 . .

loop_
_geom_bond_atom_site_label_1
_geom_bond_atom_site_label_2
_geom_bond_distance
_geom_bond_site_symmetry_2
O1 C7 1.343(17) .
O1 H1 0.8200 .
O2 C7 1.203(16) .
C7 C1 1.580(3) .
C1 C6 1.370(3) .
C1 C2 1.420(3) .
C2 C3 1.469(8) .
C2 H2 0.9300 .
C3 C4 1.220(3) .
C3 N1 1.557(7) .
C4 C5 1.380(3) .
C4 H4 0.9300 .
C5 C6 1.328(17) .
C5 H5 0.9300 .
C6 H6 0.9300 .
N1 C10 1.477(12) .
N1 C8 1.421(18) .
N1 C9 1.597(16) .
C8 H8A 0.9600 .
C8 H8B 0.9600 .
C8 H8C 0.9600 .
C9 H9A 0.9600 .
C9 H9B 0.9600 .
C9 H9C 0.9600 .
C10 H10A 0.9600 .
C10 H10B 0.9600 .
C10 H10C 0.9600 .
O11 C17 1.329(17) .
O11 H11 0.8200 .
O12 C17 1.187(18) .
C17 C11 1.460(3) .
C11 C16 1.410(3) .
C11 C12 1.420(3) .
C12 C13 1.442(13) .
C12 H12 0.9300 .
C13 C14 1.384(12) .
C13 N2 1.480(3) .
C14 C15 1.296(9) .
C14 H14 0.9300 .
C15 C16 1.370(3) .
C15 H15 0.9300 .
C16 H16 0.9300 .
N2 C19 1.490(4) .
N2 C20 1.470(3) .
N2 C18 1.440(3) .
C18 H18A 0.9600 .
C18 H18B 0.9600 .
C18 H18C 0.9600 .
C19 H19A 0.9600 .
C19 H19B 0.9600 .
C19 H19C 0.9600 .
C20 H20A 0.9600 .
C20 H20B 0.9600 .
C20 H20C 0.9600 .
O21 C27 1.338(10) .
O21 H21 0.8200 .
O22 C27 1.244(10) .
C27 C21 1.360(3) .
C21 C22 1.336(6) .
C21 C26 1.390(3) .
C22 C23 1.312(9) .
C22 H22 0.9300 .
C23 C24 1.533(10) .
C23 N3 1.465(6) .
C24 C25 1.34(3) .
C24 H24 0.9300 .
C25 C26 1.41(2) .
C25 H25 0.9300 .
C26 H26 0.9300 .
N3 C29 1.371(11) .
N3 C28 1.553(10) .
N3 C30 1.560(7) .
C28 H28A 0.9600 .
C28 H28B 0.9600 .
C28 H28C 0.9600 .
C29 H29A 0.9600 .
C29 H29B 0.9600 .
C29 H29C 0.9600 .
C30 H30A 0.9600 .
C30 H30B 0.9600 .
C30 H30C 0.9600 .
O31 C37 1.342(10) .
O31 H31 0.8200 .
O32 C37 1.244(10) .
C37 C31 1.490(3) .
C31 C32 1.380(3) .
C31 C36 1.380(3) .
C32 C33 1.302(9) .
C32 H32 0.9300 .
C33 C34 1.380(12) .
C33 N4 1.530(3) .
C34 C35 1.490(3) .
C34 H34 0.9300 .
C35 C36 1.390(3) .
C35 H35 0.9300 .
C36 H36 0.9300 .
N4 C38 1.550(3) .
N4 C39 1.500(2) .
N4 C40 1.500(3) .
C38 H38A 0.9600 .
C38 H38B 0.9600 .
C38 H38C 0.9600 .
C39 H39A 0.9600 .
C39 H39B 0.9600 .
C39 H39C 0.9600 .
C40 H40A 0.9600 .
C40 H40B 0.9600 .
C40 H40C 0.9600 .
O4W H14W 0.8547 .
O4W H24W 0.8560 .
O1W H11W 0.8549 .
O1W H21W 0.8538 .
O3W H13W 0.8545 .
O3W H23W 0.8555 .
O2W H12W 0.8549 .
O2W H22W 0.8546 .

loop_
_geom_torsion_atom_site_label_1
_geom_torsion_atom_site_label_2
_geom_torsion_atom_site_label_3
_geom_torsion_atom_site_label_4
_geom_torsion
_geom_torsion_site_symmetry_1
_geom_torsion_site_symmetry_2
_geom_torsion_site_symmetry_3
_geom_torsion_site_symmetry_4
O2 C7 C1 C6 177.0(2) . . . .
O1 C7 C1 C6 2.0(4) . . . .
O2 C7 C1 C2 -2.0(3) . . . .
O1 C7 C1 C2 -176.0(2) . . . .
C7 C1 C2 C3 -179.0(2) . . . .
C6 C1 C2 C3 3.0(3) . . . .
C1 C2 C3 C4 -0.9(8) . . . .
C1 C2 C3 N1 179.0(2) . . . .
C2 C3 C4 C5 0.9(9) . . . .
N1 C3 C4 C5 -179.3(6) . . . .
C3 C4 C5 C6 -2.0(4) . . . .
C4 C5 C6 C1 4.0(4) . . . .
C7 C1 C6 C5 177.0(2) . . . .
C2 C1 C6 C5 -4.0(4) . . . .
C4 C3 N1 C10 60.0(3) . . . .
C2 C3 N1 C10 -120.6(9) . . . .
C4 C3 N1 C8 -167.0(2) . . . .
C2 C3 N1 C8 12.3(7) . . . .
C4 C3 N1 C9 -52.0(3) . . . .
C2 C3 N1 C9 127.5(18) . . . .
O12 C17 C11 C16 13.0(4) . . . .
O11 C17 C11 C16 -179.0(2) . . . .
O12 C17 C11 C12 -175.3(7) . . . .
O11 C17 C11 C12 -7.0(4) . . . .
C16 C11 C12 C13 -6.0(4) . . . .
C17 C11 C12 C13 -178.5(7) . . . .
C11 C12 C13 C14 9.0(4) . . . .
C11 C12 C13 N2 -173.0(2) . . . .
C12 C13 C14 C15 -5.0(4) . . . .
N2 C13 C14 C15 177.0(3) . . . .
C13 C14 C15 C16 -2.0(4) . . . .
C14 C15 C16 C11 5.0(5) . . . .
C12 C11 C16 C15 -1.0(4) . . . .
C17 C11 C16 C15 172(3) . . . .
C12 C13 N2 C19 125.0(3) . . . .
C14 C13 N2 C19 -57.0(4) . . . .
C12 C13 N2 C20 -114.0(3) . . . .
C14 C13 N2 C20 64.0(3) . . . .
C12 C13 N2 C18 -12.0(3) . . . .
C14 C13 N2 C18 166.0(2) . . . .
O22 C27 C21 C22 -8.6(12) . . . .
O21 C27 C21 C22 179.0(2) . . . .
O22 C27 C21 C26 168.1(7) . . . .
O21 C27 C21 C26 -4.0(4) . . . .
C26 C21 C22 C23 5.2(9) . . . .
C27 C21 C22 C23 -178.2(6) . . . .
C21 C22 C23 C24 -6.7(8) . . . .
C21 C22 C23 N3 177.1(6) . . . .
C22 C23 C24 C25 4.8(7) . . . .
N3 C23 C24 C25 -178.0(2) . . . .
C23 C24 C25 C26 -1.6(8) . . . .
C22 C21 C26 C25 -1.4(8) . . . .
C27 C21 C26 C25 -178(2) . . . .
C24 C25 C26 C21 -0.1(8) . . . .
C22 C23 N3 C29 -166.0(2) . . . .
C24 C23 N3 C29 17.0(3) . . . .
C22 C23 N3 C28 -44.0(3) . . . .
C24 C23 N3 C28 139.1(19) . . . .
C22 C23 N3 C30 64.0(3) . . . .
C24 C23 N3 C30 -112.0(2) . . . .
O32 C37 C31 C32 -172.0(3) . . . .
O31 C37 C31 C32 23.0(4) . . . .
O32 C37 C31 C36 -2.0(5) . . . .
O31 C37 C31 C36 -167.0(2) . . . .
C36 C31 C32 C33 6.1(9) . . . .
C37 C31 C32 C33 174.9(7) . . . .
C31 C32 C33 C34 -4.8(9) . . . .
C31 C32 C33 N4 176.0(2) . . . .
C32 C33 C34 C35 1.2(9) . . . .
N4 C33 C34 C35 -180(2) . . . .
C33 C34 C35 C36 1.6(8) . . . .
C34 C35 C36 C31 0.0(3) . . . .
C32 C31 C36 C35 -3.0(4) . . . .
C37 C31 C36 C35 -173.0(2) . . . .
C34 C33 N4 C38 -167.6(4) . . . .
C32 C33 N4 C38 11.0(3) . . . .
C34 C33 N4 C39 57.9(6) . . . .
C32 C33 N4 C39 -123.1(6) . . . .
C34 C33 N4 C40 -60.4(6) . . . .
C32 C33 N4 C40 118.6(6) . . . .
